data_7135232
loop_
_publ_author_name
'Zhang, Yin-Fu'
'Zhang, Shuqi'
'Zhao, Yan'
'Xu, Jiying'
'Wang, Xiao-Qing'
'Han, Qiu-Xia'
'Zhang, Chuan-Bao'
'Zhao, Lili'
'Fu, Ji-Ya'

_publ_section_title
;
 Divergent synthesis of polycyclic (aza)fluorenes <i>via</i>
 condition-controlled tandem reaction of
 <i>ortho</i>-hydroxyphenyl-substituted indene-dienes.
;
_journal_name_full 'Chemical communications (Cambridge, England)'
_journal_paper_doi 10.1039/d5cc05813a
_journal_year 2025
_chemical_formula_moiety 'C38 H24 N4 O2, C4 H8 O2'
_chemical_formula_sum 'C42 H32 N4 O4'
_chemical_formula_weight 656.71
_chemical_name_common hd_fjy33
_space_group_crystal_system monoclinic
_space_group_IT_number 14
_space_group_name_Hall '-P 2ybc'
_space_group_name_H-M_alt 'P 1 21/c 1'
_atom_sites_solution_hydrogens geom
_audit_update_record
;
2024-12-09 deposited with the CCDC.	2025-11-14 downloaded from the CCDC.
;
_cell_angle_alpha 90
_cell_angle_beta 111.022(3)
_cell_angle_gamma 90
_cell_formula_units_Z 4
_cell_length_a 14.0567(8)
_cell_length_b 12.8429(7)
_cell_length_c 19.1088(9)
_cell_measurement_reflns_used 4645
_cell_measurement_temperature 150.(2)
_cell_measurement_theta_max 67.6577
_cell_measurement_theta_min 3.3683
_cell_volume 3220.1(3)
_computing_cell_refinement 'SAINT V8.38A (Bruker AXS Inc., 2017)'
_computing_data_collection 'Bruker Instrument Service vV6.2.15'
_computing_data_reduction 'SAINT V8.38A (Bruker AXS Inc., 2017)'
_computing_molecular_graphics 'shelXle (C.B. Huebschle, rev 882)'
_computing_structure_refinement 'SHELXL-2017/1 (Sheldrick, 2017)'
_computing_structure_solution 'SHELXT 2014/5 (Sheldrick, 2014)'
_diffrn_ambient_temperature 150.(2)
_diffrn_detector_area_resol_mean 7.3910
_diffrn_measured_fraction_theta_full 0.991
_diffrn_measured_fraction_theta_max 0.991
_diffrn_measurement_device_type 'Bruker D8 QUEST PHOTON II'
_diffrn_radiation_monochromator 'Helixos MX multilayer Optic'
_diffrn_radiation_type 'Cu K\a'
_diffrn_radiation_wavelength 1.54178
_diffrn_reflns_av_R_equivalents 0.6224
_diffrn_reflns_av_unetI/netI 0.3525
_diffrn_reflns_limit_h_max 16
_diffrn_reflns_limit_h_min -16
_diffrn_reflns_limit_k_max 15
_diffrn_reflns_limit_k_min -15
_diffrn_reflns_limit_l_max 23
_diffrn_reflns_limit_l_min -23
_diffrn_reflns_number 68374
_diffrn_reflns_theta_full 69.04
_diffrn_reflns_theta_max 69.04
_diffrn_reflns_theta_min 3.37
_diffrn_source 'Ius Diamond'
_diffrn_source_type Microfocus
_exptl_absorpt_coefficient_mu 0.709
_exptl_absorpt_correction_T_max 0.99
_exptl_absorpt_correction_T_min 0.37
_exptl_absorpt_correction_type multi-scan
_exptl_absorpt_process_details
;
SADABS-2016/2 - Bruker AXS area detector scaling and absorption correction
;
_exptl_crystal_colour 'clear light yellow'
_exptl_crystal_density_diffrn 1.355
_exptl_crystal_density_method 'not measured'
_exptl_crystal_description needle
_exptl_crystal_F_000 1376
_exptl_crystal_size_max 0.270
_exptl_crystal_size_mid 0.050
_exptl_crystal_size_min 0.020
_refine_diff_density_max 0.325
_refine_diff_density_min -0.297
_refine_ls_extinction_coef 0.011(2)
_refine_ls_extinction_method 'SHELXL-2017/1 (Sheldrick 2017)'
_refine_ls_goodness_of_fit_ref 1.058
_refine_ls_hydrogen_treatment constr
_refine_ls_matrix_type full
_refine_ls_number_parameters 456
_refine_ls_number_reflns 5936
_refine_ls_number_restraints 0
_refine_ls_restrained_S_all 1.058
_refine_ls_R_factor_all 0.2950
_refine_ls_R_factor_gt 0.1828
_refine_ls_shift/su_max 0.000
_refine_ls_shift/su_mean 0.000
_refine_ls_structure_factor_coef Fsqd
_refine_ls_weighting_details 'w=1/[\s^2^(Fo^2^)+(0.1747P)^2^] where P=(Fo^2^+2Fc^2^)/3'
_refine_ls_weighting_scheme calc
_refine_ls_wR_factor_gt 0.4364
_refine_ls_wR_factor_ref 0.5537
_reflns_number_gt 1825
_reflns_number_total 5936
_reflns_threshold_expression 'I > 2\s(I)'
_cod_data_source_file d5cc05813a2.cif
_cod_data_source_block hd_fjy33
_cod_depositor_comments
;
The following automatic conversions were performed:

data item '_exptl_absorpt_correction_type' value 'Multi-Scan' was
changed to 'multi-scan' in accordance with the
/home/data/users/saulius/crontab/automatic-downloads/rss-feeds/RSC/lib/dictionaries/cif_core.dic
dictionary named 'cif_core.dic' version 2.4.2 last updated on
2011-04-26.

Automatic conversion script
Id: cif_fix_values 8170 2020-07-09 18:12:32Z antanas 
;
_cod_database_code 7135232

loop_
_space_group_symop_operation_xyz
'x, y, z'
'-x, y+1/2, -z+1/2'
'-x, -y, -z'
'x, -y-1/2, z-1/2'

loop_
_atom_site_type_symbol
_atom_site_label
_atom_site_fract_x
_atom_site_fract_y
_atom_site_fract_z
_atom_site_U_iso_or_equiv
_atom_site_adp_type
_atom_site_calc_flag
_atom_site_refinement_flags_adp
_atom_site_refinement_flags_occupancy
_atom_site_refinement_flags_posn
_atom_site_occupancy
_atom_site_disorder_assembly
_atom_site_disorder_group
O O1 0.5129(6) 0.4103(9) 0.6424(5) 0.106(3) Uani d . . . 1 . .
H H23 0.563553 0.379166 0.672691 0.159 Uiso calc U . R 1 . .
N N1 0.3951(5) 0.7067(7) 0.7702(5) 0.074(2) Uani d . . . 1 . .
O O2 0.0590(6) 0.6989(8) 0.4812(5) 0.106(3) Uani d . . . 1 . .
H H24 0.010813 0.740005 0.459848 0.159 Uiso calc U . R 1 . .
N N2 0.4638(6) 0.6817(8) 0.8980(5) 0.087(3) Uani d . . . 1 . .
H H21 0.483432 0.641896 0.938105 0.104 Uiso calc U . R 1 . .
H H22 0.469024 0.74987 0.902707 0.104 Uiso calc U . R 1 . .
O O3 -0.0500(7) 0.8702(9) 0.4209(6) 0.119(3) Uani d . . . 1 . .
N N3 0.4771(7) 0.4138(10) 0.9384(6) 0.099(3) Uani d . . . 1 . .
C C1 0.4499(8) 0.4655(9) 0.8858(7) 0.080(3) Uani d . . . 1 . .
C C2 0.4155(7) 0.5335(10) 0.8175(6) 0.078(3) Uani d . . . 1 . .
C C3 0.4255(7) 0.6380(11) 0.8285(7) 0.084(3) Uani d . . . 1 . .
C C4 0.3565(7) 0.6669(11) 0.6978(6) 0.077(3) Uani d . . . 1 . .
N N4 0.3599(8) 0.9313(11) 0.6934(6) 0.095(3) Uani d . . . 1 . .
O O4 -0.0982(7) 0.9488(10) 0.3099(6) 0.114(3) Uani d . . . 1 . .
C C5 0.3305(7) 0.7485(10) 0.6414(6) 0.079(3) Uani d . . . 1 . .
C C6 0.2894(7) 0.7317(11) 0.5625(6) 0.085(4) Uani d . . . 1 . .
C C7 0.2623(7) 0.8122(10) 0.5060(7) 0.083(3) Uani d . . . 1 . .
C C8 0.2619(8) 0.9215(11) 0.5073(7) 0.087(3) Uani d . . . 1 . .
H H12 0.283677 0.955798 0.554468 0.104 Uiso calc U . R 1 . .
C C9 0.2318(9) 0.9802(10) 0.4441(7) 0.093(4) Uani d . . . 1 . .
H H14 0.232857 1.05405 0.447342 0.112 Uiso calc U . R 1 . .
C C10 0.1997(9) 0.9318(10) 0.3752(6) 0.087(3) Uani d . . . 1 . .
H H1 0.177412 0.972502 0.330683 0.104 Uiso calc U . R 1 . .
C C11 0.3769(7) 0.4891(10) 0.7461(6) 0.083(3) Uani d . . . 1 . .
C C12 0.3559(8) 0.3822(12) 0.7174(7) 0.088(4) Uani d . . . 1 . .
C C13 0.3764(8) 0.2877(10) 0.7498(7) 0.088(3) Uani d . . . 1 . .
H H2 0.408859 0.281583 0.802643 0.106 Uiso calc U . R 1 . .
C C14 0.3496(8) 0.1993(11) 0.7054(7) 0.085(3) Uani d . . . 1 . .
H H3 0.360544 0.132438 0.728213 0.102 Uiso calc U . R 1 . .
C C15 0.3073(8) 0.2073(11) 0.6283(7) 0.089(3) Uani d . . . 1 . .
H H20 0.29232 0.14536 0.599223 0.107 Uiso calc U . R 1 . .
C C16 0.2857(7) 0.3029(12) 0.5915(7) 0.090(4) Uani d . . . 1 . .
H H19 0.253296 0.306674 0.538525 0.108 Uiso calc U . R 1 . .
C C17 0.3137(8) 0.3947(13) 0.6358(7) 0.097(4) Uani d . . . 1 . .
C C18 0.3061(7) 0.5055(11) 0.6115(6) 0.084(3) Uani d . . . 1 . .
C C19 0.2053(8) 0.5497(10) 0.5565(6) 0.081(3) Uani d . . . 1 . .
H H4 0.175141 0.495221 0.517434 0.097 Uiso calc U . R 1 . .
C C20 0.2694(7) 0.6238(11) 0.5256(6) 0.081(3) Uani d . . . 1 . .
C C21 0.3566(7) 0.5413(9) 0.5549(6) 0.077(3) Uani d . . . 1 . .
H H9 0.343102 0.486036 0.515644 0.092 Uiso calc U . R 1 . .
C C22 0.4663(8) 0.5704(12) 0.5782(7) 0.091(4) Uani d . . . 1 . .
C C23 0.4977(8) 0.6571(13) 0.5505(6) 0.097(4) Uani d . . . 1 . .
H H5 0.447245 0.700667 0.516891 0.116 Uiso calc U . R 1 . .
C C24 0.5972(9) 0.6838(12) 0.5688(7) 0.096(4) Uani d . . . 1 . .
H H8 0.615848 0.74614 0.550196 0.115 Uiso calc U . R 1 . .
C C25 0.6710(9) 0.6174(13) 0.6155(7) 0.098(4) Uani d . . . 1 . .
H H6 0.74121 0.632784 0.627745 0.118 Uiso calc U . R 1 . .
C C26 0.6427(9) 0.5307(12) 0.6434(7) 0.097(4) Uani d . . . 1 . .
H H7 0.693703 0.48907 0.678332 0.116 Uiso calc U . R 1 . .
C C27 0.5431(9) 0.5014(13) 0.6227(7) 0.091(4) Uani d . . . 1 . .
C C28 0.2303(8) 0.6487(11) 0.4406(5) 0.087(4) Uani d . . . 1 . .
H H11 0.276024 0.617553 0.417121 0.104 Uiso calc U . R 1 . .
H H10 0.160922 0.620136 0.415528 0.104 Uiso calc U . R 1 . .
C C29 0.2291(8) 0.7633(12) 0.4334(7) 0.091(4) Uani d . . . 1 . .
C C30 0.1997(8) 0.8252(11) 0.3704(7) 0.088(3) Uani d . . . 1 . .
H H13 0.178798 0.793345 0.322405 0.105 Uiso calc U . R 1 . .
C C31 0.3463(8) 0.8530(14) 0.6679(7) 0.092(4) Uani d . . . 1 . .
C C32 0.1221(8) 0.5845(11) 0.5839(7) 0.093(4) Uani d . . . 1 . .
C C33 0.0467(9) 0.6577(12) 0.5434(7) 0.097(4) Uani d . . . 1 . .
C C34 -0.0309(9) 0.6876(14) 0.5655(9) 0.117(5) Uani d . . . 1 . .
H H18 -0.076461 0.741202 0.539579 0.14 Uiso calc U . R 1 . .
C C35 -0.0421(9) 0.6385(14) 0.6263(10) 0.117(5) Uani d . . . 1 . .
H H15 -0.09905 0.655123 0.63992 0.141 Uiso calc U . R 1 . .
C C36 0.0290(10) 0.5645(14) 0.6685(9) 0.117(5) Uani d . . . 1 . .
H H17 0.02223 0.53166 0.711033 0.141 Uiso calc U . R 1 . .
C C37 0.1091(9) 0.5415(13) 0.6455(9) 0.109(5) Uani d . . . 1 . .
H H16 0.158515 0.492745 0.674208 0.131 Uiso calc U . R 1 . .
C C38 0.3464(7) 0.5627(10) 0.6867(6) 0.071(3) Uani d . . . 1 . .
C C39 -0.0867(11) 0.7658(14) 0.3067(10) 0.119(5) Uani d . . . 1 . .
H H27 -0.066713 0.704472 0.339268 0.179 Uiso calc U . R 1 . .
H H25 -0.043321 0.77118 0.276552 0.179 Uiso calc U . R 1 . .
H H26 -0.158047 0.759041 0.273506 0.179 Uiso calc U . R 1 . .
C C40 -0.0742(9) 0.8625(15) 0.3543(11) 0.114(5) Uani d . . . 1 . .
C C41 -0.0869(11) 1.0442(13) 0.3512(8) 0.113(5) Uani d . . . 1 . .
H H28 -0.015603 1.052583 0.38606 0.136 Uiso calc U . R 1 . .
H H29 -0.132157 1.044472 0.380713 0.136 Uiso calc U . R 1 . .
C C42 -0.1157(11) 1.1318(14) 0.2940(10) 0.134(6) Uani d . . . 1 . .
H H31 -0.064864 1.136571 0.269933 0.201 Uiso calc U . R 1 . .
H H32 -0.117928 1.19772 0.319154 0.201 Uiso calc U . R 1 . .
H H30 -0.182801 1.117559 0.255916 0.201 Uiso calc U . R 1 . .

loop_
_atom_site_aniso_label
_atom_site_aniso_U_11
_atom_site_aniso_U_22
_atom_site_aniso_U_33
_atom_site_aniso_U_12
_atom_site_aniso_U_13
_atom_site_aniso_U_23
O1 0.101(5) 0.125(9) 0.077(5) 0.016(6) 0.014(4) -0.001(5)
N1 0.063(4) 0.072(6) 0.088(6) 0.000(4) 0.028(4) -0.002(5)
O2 0.088(5) 0.119(8) 0.103(6) 0.005(5) 0.025(4) 0.021(6)
N2 0.096(5) 0.096(8) 0.072(5) -0.010(5) 0.033(4) -0.005(5)
O3 0.115(6) 0.131(9) 0.108(7) 0.017(6) 0.039(6) 0.035(7)
N3 0.096(6) 0.116(10) 0.073(6) 0.003(6) 0.015(5) 0.016(6)
C1 0.087(6) 0.064(8) 0.085(8) 0.011(6) 0.025(6) -0.013(6)
C2 0.071(5) 0.099(10) 0.061(6) -0.017(6) 0.020(4) -0.010(6)
C3 0.069(6) 0.090(10) 0.088(8) -0.007(6) 0.020(5) -0.031(7)
C4 0.071(5) 0.099(10) 0.057(5) -0.009(6) 0.016(4) -0.006(6)
N4 0.101(6) 0.107(9) 0.068(6) -0.013(6) 0.020(5) -0.004(6)
O4 0.112(6) 0.131(10) 0.102(7) -0.007(6) 0.042(5) -0.012(7)
C5 0.072(5) 0.091(9) 0.062(6) -0.009(6) 0.012(4) 0.005(6)
C6 0.064(5) 0.111(11) 0.070(6) 0.002(6) 0.014(4) 0.018(6)
C7 0.061(5) 0.086(9) 0.094(8) 0.011(5) 0.017(5) -0.003(7)
C8 0.091(7) 0.088(10) 0.073(7) 0.013(6) 0.019(5) 0.011(6)
C9 0.104(8) 0.057(8) 0.097(9) 0.003(6) 0.010(6) 0.008(6)
C10 0.106(7) 0.080(9) 0.065(6) 0.001(7) 0.020(5) 0.013(6)
C11 0.071(5) 0.090(9) 0.079(7) 0.002(6) 0.016(5) 0.011(7)
C12 0.078(6) 0.107(11) 0.076(7) -0.008(7) 0.022(5) -0.019(7)
C13 0.084(6) 0.077(9) 0.091(8) 0.007(6) 0.018(6) 0.022(7)
C14 0.096(7) 0.081(9) 0.083(7) -0.015(6) 0.037(6) -0.002(6)
C15 0.088(7) 0.091(10) 0.089(8) 0.007(7) 0.033(6) -0.009(7)
C16 0.068(6) 0.106(11) 0.090(8) -0.004(6) 0.019(5) -0.006(8)
C17 0.081(6) 0.116(11) 0.086(8) -0.002(7) 0.021(6) 0.011(8)
C18 0.076(6) 0.087(9) 0.082(7) 0.027(6) 0.017(5) 0.010(6)
C19 0.095(7) 0.084(8) 0.061(6) -0.005(6) 0.025(5) 0.011(6)
C20 0.072(5) 0.094(9) 0.075(7) 0.004(6) 0.023(5) 0.000(6)
C21 0.080(6) 0.078(8) 0.062(6) 0.000(5) 0.013(4) 0.005(5)
C22 0.082(7) 0.115(11) 0.082(7) 0.006(7) 0.035(6) -0.018(7)
C23 0.074(6) 0.152(14) 0.065(6) 0.003(7) 0.024(5) -0.014(7)
C24 0.099(8) 0.102(11) 0.096(9) 0.010(7) 0.045(7) 0.012(8)
C25 0.087(7) 0.137(13) 0.081(7) 0.001(8) 0.042(6) -0.018(8)
C26 0.095(8) 0.117(12) 0.076(7) 0.000(8) 0.028(6) -0.018(7)
C27 0.088(7) 0.101(10) 0.082(8) -0.013(7) 0.028(6) -0.031(7)
C28 0.093(6) 0.118(11) 0.054(5) 0.020(7) 0.032(5) 0.032(6)
C29 0.081(6) 0.102(11) 0.091(8) 0.010(7) 0.030(6) 0.025(7)
C30 0.088(6) 0.098(10) 0.080(7) 0.025(7) 0.032(5) 0.024(7)
C31 0.076(6) 0.125(13) 0.067(7) -0.004(7) 0.015(5) -0.009(8)
C32 0.079(6) 0.105(10) 0.077(7) -0.018(6) 0.007(6) 0.000(7)
C33 0.087(7) 0.112(11) 0.087(8) -0.010(7) 0.025(6) 0.010(8)
C34 0.075(7) 0.146(15) 0.125(12) -0.013(8) 0.030(7) 0.015(11)
C35 0.074(7) 0.132(14) 0.145(13) -0.019(8) 0.039(8) 0.001(11)
C36 0.099(9) 0.147(15) 0.108(10) -0.017(9) 0.040(8) -0.008(10)
C37 0.076(6) 0.135(14) 0.111(10) -0.018(7) 0.027(7) -0.004(9)
C38 0.071(5) 0.075(8) 0.066(6) 0.002(5) 0.023(4) -0.006(5)
C39 0.119(9) 0.109(13) 0.123(12) 0.018(9) 0.036(8) 0.011(10)
C40 0.078(7) 0.143(16) 0.128(13) 0.020(8) 0.045(8) 0.046(13)
C41 0.108(9) 0.111(13) 0.096(9) -0.001(8) 0.008(7) 0.006(9)
C42 0.111(9) 0.131(15) 0.158(15) -0.014(10) 0.047(10) 0.023(12)

loop_
_atom_type_symbol
_atom_type_description
_atom_type_scat_dispersion_real
_atom_type_scat_dispersion_imag
_atom_type_scat_source
C C 0.0181 0.0091 'International Tables Vol C Tables 4.2.6.8 and 6.1.1.4'
H H 0.0000 0.0000 'International Tables Vol C Tables 4.2.6.8 and 6.1.1.4'
N N 0.0311 0.0180 'International Tables Vol C Tables 4.2.6.8 and 6.1.1.4'
O O 0.0492 0.0322 'International Tables Vol C Tables 4.2.6.8 and 6.1.1.4'

loop_
_geom_angle_atom_site_label_1
_geom_angle_atom_site_label_2
_geom_angle_atom_site_label_3
_geom_angle_site_symmetry_1
_geom_angle_site_symmetry_3
_geom_angle
_geom_angle_publ_flag
C27 O1 H23 . . 109.5 ?
C3 N1 C4 . . 118.1(10) ?
C33 O2 H24 . . 109.5 ?
C3 N2 H21 . . 120.0 ?
C3 N2 H22 . . 120.0 ?
H21 N2 H22 . . 120.0 ?
N3 C1 C2 . . 179.3(13) ?
C3 C2 C11 . . 122.5(11) ?
C3 C2 C1 . . 117.3(10) ?
C11 C2 C1 . . 120.2(11) ?
C2 C3 N2 . . 122.8(13) ?
C2 C3 N1 . . 121.9(10) ?
N2 C3 N1 . . 115.3(11) ?
C38 C4 N1 . . 120.1(11) ?
C38 C4 C5 . . 127.7(10) ?
N1 C4 C5 . . 112.2(11) ?
C40 O4 C41 . . 113.5(13) ?
C31 C5 C6 . . 118.1(11) ?
C31 C5 C4 . . 116.8(10) ?
C6 C5 C4 . . 125.1(12) ?
C5 C6 C7 . . 125.6(13) ?
C5 C6 C20 . . 124.1(11) ?
C7 C6 C20 . . 110.3(10) ?
C8 C7 C29 . . 116.9(12) ?
C8 C7 C6 . . 134.7(12) ?
C29 C7 C6 . . 108.4(12) ?
C9 C8 C7 . . 122.8(12) ?
C9 C8 H12 . . 118.6 ?
C7 C8 H12 . . 118.6 ?
C8 C9 C10 . . 119.4(13) ?
C8 C9 H14 . . 120.3 ?
C10 C9 H14 . . 120.3 ?
C30 C10 C9 . . 120.4(11) ?
C30 C10 H1 . . 119.8 ?
C9 C10 H1 . . 119.8 ?
C2 C11 C38 . . 114.1(12) ?
C2 C11 C12 . . 134.6(12) ?
C38 C11 C12 . . 111.2(11) ?
C13 C12 C17 . . 121.7(13) ?
C13 C12 C11 . . 133.7(12) ?
C17 C12 C11 . . 104.2(12) ?
C12 C13 C14 . . 119.4(12) ?
C12 C13 H2 . . 120.3 ?
C14 C13 H2 . . 120.3 ?
C15 C14 C13 . . 120.7(13) ?
C15 C14 H3 . . 119.7 ?
C13 C14 H3 . . 119.7 ?
C14 C15 C16 . . 122.5(13) ?
C14 C15 H20 . . 118.7 ?
C16 C15 H20 . . 118.7 ?
C15 C16 C17 . . 117.8(12) ?
C15 C16 H19 . . 121.1 ?
C17 C16 H19 . . 121.1 ?
C16 C17 C12 . . 117.6(14) ?
C16 C17 C18 . . 129.3(12) ?
C12 C17 C18 . . 113.1(13) ?
C17 C18 C38 . . 101.8(10) ?
C17 C18 C19 . . 120.8(10) ?
C38 C18 C19 . . 113.9(9) ?
C17 C18 C21 . . 119.9(10) ?
C38 C18 C21 . . 113.7(10) ?
C19 C18 C21 . . 87.4(8) ?
C32 C19 C18 . . 120.7(9) ?
C32 C19 C20 . . 125.0(11) ?
C18 C19 C20 . . 88.2(8) ?
C32 C19 H4 . . 106.9 ?
C18 C19 H4 . . 106.9 ?
C20 C19 H4 . . 106.9 ?
C6 C20 C28 . . 103.5(11) ?
C6 C20 C21 . . 117.1(8) ?
C28 C20 C21 . . 116.9(9) ?
C6 C20 C19 . . 114.2(9) ?
C28 C20 C19 . . 119.1(9) ?
C21 C20 C19 . . 86.4(9) ?
C22 C21 C18 . . 123.1(9) ?
C22 C21 C20 . . 122.1(11) ?
C18 C21 C20 . . 87.4(8) ?
C22 C21 H9 . . 107.4 ?
C18 C21 H9 . . 107.4 ?
C20 C21 H9 . . 107.4 ?
C23 C22 C27 . . 117.3(11) ?
C23 C22 C21 . . 122.0(12) ?
C27 C22 C21 . . 120.3(13) ?
C24 C23 C22 . . 123.4(13) ?
C24 C23 H5 . . 118.3 ?
C22 C23 H5 . . 118.3 ?
C23 C24 C25 . . 118.1(14) ?
C23 C24 H8 . . 120.9 ?
C25 C24 H8 . . 120.9 ?
C26 C25 C24 . . 120.0(12) ?
C26 C25 H6 . . 120.0 ?
C24 C25 H6 . . 120.0 ?
C25 C26 C27 . . 121.9(14) ?
C25 C26 H7 . . 119.0 ?
C27 C26 H7 . . 119.0 ?
O1 C27 C26 . . 123.6(14) ?
O1 C27 C22 . . 117.6(11) ?
C26 C27 C22 . . 118.8(15) ?
C29 C28 C20 . . 106.9(11) ?
C29 C28 H11 . . 110.3 ?
C20 C28 H11 . . 110.3 ?
C29 C28 H10 . . 110.3 ?
C20 C28 H10 . . 110.3 ?
H11 C28 H10 . . 108.6 ?
C30 C29 C7 . . 118.8(14) ?
C30 C29 C28 . . 130.3(13) ?
C7 C29 C28 . . 110.9(11) ?
C10 C30 C29 . . 121.8(13) ?
C10 C30 H13 . . 119.1 ?
C29 C30 H13 . . 119.1 ?
N4 C31 C5 . . 175.0(15) ?
C37 C32 C33 . . 115.5(13) ?
C37 C32 C19 . . 122.5(12) ?
C33 C32 C19 . . 121.8(12) ?
C34 C33 O2 . . 121.8(13) ?
C34 C33 C32 . . 122.9(13) ?
O2 C33 C32 . . 115.2(12) ?
C33 C34 C35 . . 118.7(15) ?
C33 C34 H18 . . 120.7 ?
C35 C34 H18 . . 120.7 ?
C34 C35 C36 . . 121.3(14) ?
C34 C35 H15 . . 119.4 ?
C36 C35 H15 . . 119.4 ?
C37 C36 C35 . . 117.1(15) ?
C37 C36 H17 . . 121.5 ?
C35 C36 H17 . . 121.5 ?
C32 C37 C36 . . 124.3(15) ?
C32 C37 H16 . . 117.8 ?
C36 C37 H16 . . 117.8 ?
C4 C38 C11 . . 123.2(10) ?
C4 C38 C18 . . 127.2(10) ?
C11 C38 C18 . . 109.6(11) ?
C40 C39 H27 . . 109.5 ?
C40 C39 H25 . . 109.5 ?
H27 C39 H25 . . 109.5 ?
C40 C39 H26 . . 109.5 ?
H27 C39 H26 . . 109.5 ?
H25 C39 H26 . . 109.5 ?
O3 C40 O4 . . 120.4(19) ?
O3 C40 C39 . . 129.4(17) ?
O4 C40 C39 . . 110.2(15) ?
O4 C41 C42 . . 106.7(14) ?
O4 C41 H28 . . 110.4 ?
C42 C41 H28 . . 110.4 ?
O4 C41 H29 . . 110.4 ?
C42 C41 H29 . . 110.4 ?
H28 C41 H29 . . 108.6 ?
C41 C42 H31 . . 109.5 ?
C41 C42 H32 . . 109.5 ?
H31 C42 H32 . . 109.5 ?
C41 C42 H30 . . 109.5 ?
H31 C42 H30 . . 109.5 ?
H32 C42 H30 . . 109.5 ?

loop_
_geom_bond_atom_site_label_1
_geom_bond_atom_site_label_2
_geom_bond_site_symmetry_2
_geom_bond_distance
_geom_bond_publ_flag
O1 C27 . 1.343(16) ?
O1 H23 . 0.84 ?
N1 C3 . 1.365(16) ?
N1 C4 . 1.389(13) ?
O2 C33 . 1.368(15) ?
O2 H24 . 0.84 ?
N2 C3 . 1.362(14) ?
N2 H21 . 0.88 ?
N2 H22 . 0.88 ?
O3 C40 . 1.197(19) ?
N3 C1 . 1.150(15) ?
C1 C2 . 1.498(17) ?
C2 C3 . 1.357(17) ?
C2 C11 . 1.397(16) ?
C4 C38 . 1.355(17) ?
C4 C5 . 1.453(16) ?
N4 C31 . 1.104(17) ?
O4 C40 . 1.363(18) ?
O4 C41 . 1.435(18) ?
C5 C31 . 1.42(2) ?
C5 C6 . 1.424(15) ?
C6 C7 . 1.444(17) ?
C6 C20 . 1.536(18) ?
C7 C8 . 1.404(18) ?
C7 C29 . 1.440(17) ?
C8 C9 . 1.356(16) ?
C8 H12 . 0.95 ?
C9 C10 . 1.378(17) ?
C9 H14 . 0.95 ?
C10 C30 . 1.372(17) ?
C10 H1 . 0.95 ?
C11 C38 . 1.420(15) ?
C11 C12 . 1.468(18) ?
C12 C13 . 1.346(18) ?
C12 C17 . 1.466(17) ?
C13 C14 . 1.387(17) ?
C13 H2 . 0.95 ?
C14 C15 . 1.381(16) ?
C14 H3 . 0.95 ?
C15 C16 . 1.393(18) ?
C15 H20 . 0.95 ?
C16 C17 . 1.422(19) ?
C16 H19 . 0.95 ?
C17 C18 . 1.489(19) ?
C18 C38 . 1.531(16) ?
C18 C19 . 1.538(14) ?
C18 C21 . 1.561(16) ?
C19 C32 . 1.510(17) ?
C19 C20 . 1.564(16) ?
C19 H4 . 1.0 ?
C20 C28 . 1.550(14) ?
C20 C21 . 1.563(15) ?
C21 C22 . 1.492(15) ?
C21 H9 . 1.0 ?
C22 C23 . 1.370(19) ?
C22 C27 . 1.420(19) ?
C23 C24 . 1.359(16) ?
C23 H5 . 0.95 ?
C24 C25 . 1.392(18) ?
C24 H8 . 0.95 ?
C25 C26 . 1.35(2) ?
C25 H6 . 0.95 ?
C26 C27 . 1.365(17) ?
C26 H7 . 0.95 ?
C28 C29 . 1.477(19) ?
C28 H11 . 0.99 ?
C28 H10 . 0.99 ?
C29 C30 . 1.376(16) ?
C30 H13 . 0.95 ?
C32 C37 . 1.370(19) ?
C32 C33 . 1.421(18) ?
C33 C34 . 1.357(19) ?
C34 C35 . 1.38(2) ?
C34 H18 . 0.95 ?
C35 C36 . 1.41(2) ?
C35 H15 . 0.95 ?
C36 C37 . 1.380(19) ?
C36 H17 . 0.95 ?
C37 H16 . 0.95 ?
C39 C40 . 1.51(2) ?
C39 H27 . 0.98 ?
C39 H25 . 0.98 ?
C39 H26 . 0.98 ?
C41 C42 . 1.52(2) ?
C41 H28 . 0.99 ?
C41 H29 . 0.99 ?
C42 H31 . 0.98 ?
C42 H32 . 0.98 ?
C42 H30 . 0.98 ?

loop_
_geom_hbond_atom_site_label_D
_geom_hbond_atom_site_label_H
_geom_hbond_atom_site_label_A
_geom_hbond_site_symmetry_A
_geom_hbond_distance_DH
_geom_hbond_distance_HA
_geom_hbond_distance_DA
_geom_hbond_angle_DHA
_geom_hbond_publ_flag
O1 H23 N1 2_646 0.84 2.45 3.122(14) 138.2 ?
O1 H23 N4 2_646 0.84 2.49 3.014(13) 121.8 ?
O2 H24 O3 . 0.84 1.90 2.692(14) 155.9 ?
N2 H21 N3 3_667 0.88 2.33 3.180(14) 161.0 ?
N2 H22 O1 2_656 0.88 2.28 3.082(15) 151.0 ?
C39 H27 O2 . 0.98 2.65 3.338(19) 127.2 ?

loop_
_geom_torsion_atom_site_label_1
_geom_torsion_atom_site_label_2
_geom_torsion_atom_site_label_3
_geom_torsion_atom_site_label_4
_geom_torsion_site_symmetry_1
_geom_torsion_site_symmetry_2
_geom_torsion_site_symmetry_3
_geom_torsion_site_symmetry_4
_geom_torsion
_geom_torsion_publ_flag
C11 C2 C3 N2 . . . . -179.5(9) ?
C1 C2 C3 N2 . . . . -0.6(15) ?
C11 C2 C3 N1 . . . . 2.1(16) ?
C1 C2 C3 N1 . . . . -179.0(9) ?
C4 N1 C3 C2 . . . . -2.4(14) ?
C4 N1 C3 N2 . . . . 179.1(8) ?
C3 N1 C4 C38 . . . . 2.4(13) ?
C3 N1 C4 C5 . . . . -178.0(8) ?
C38 C4 C5 C31 . . . . 178.5(10) ?
N1 C4 C5 C31 . . . . -1.0(13) ?
C38 C4 C5 C6 . . . . -0.4(17) ?
N1 C4 C5 C6 . . . . -180.0(9) ?
C31 C5 C6 C7 . . . . 0.4(15) ?
C4 C5 C6 C7 . . . . 179.3(10) ?
C31 C5 C6 C20 . . . . 179.2(10) ?
C4 C5 C6 C20 . . . . -1.8(16) ?
C5 C6 C7 C8 . . . . -3.2(19) ?
C20 C6 C7 C8 . . . . 177.9(11) ?
C5 C6 C7 C29 . . . . 176.7(9) ?
C20 C6 C7 C29 . . . . -2.2(11) ?
C29 C7 C8 C9 . . . . 0.2(16) ?
C6 C7 C8 C9 . . . . -179.9(11) ?
C7 C8 C9 C10 . . . . 0.2(18) ?
C8 C9 C10 C30 . . . . -1.1(19) ?
C3 C2 C11 C38 . . . . -1.7(15) ?
C1 C2 C11 C38 . . . . 179.4(9) ?
C3 C2 C11 C12 . . . . -178.6(11) ?
C1 C2 C11 C12 . . . . 2.6(18) ?
C2 C11 C12 C13 . . . . -8.(2) ?
C38 C11 C12 C13 . . . . 174.8(12) ?
C2 C11 C12 C17 . . . . 179.0(11) ?
C38 C11 C12 C17 . . . . 2.1(12) ?
C17 C12 C13 C14 . . . . -5.2(18) ?
C11 C12 C13 C14 . . . . -177.0(11) ?
C12 C13 C14 C15 . . . . 3.4(17) ?
C13 C14 C15 C16 . . . . -2.5(17) ?
C14 C15 C16 C17 . . . . 3.3(17) ?
C15 C16 C17 C12 . . . . -4.8(16) ?
C15 C16 C17 C18 . . . . 175.7(11) ?
C13 C12 C17 C16 . . . . 6.0(17) ?
C11 C12 C17 C16 . . . . 179.8(10) ?
C13 C12 C17 C18 . . . . -174.5(10) ?
C11 C12 C17 C18 . . . . -0.6(12) ?
C16 C17 C18 C38 . . . . 178.6(11) ?
C12 C17 C18 C38 . . . . -0.9(12) ?
C16 C17 C18 C19 . . . . 51.3(18) ?
C12 C17 C18 C19 . . . . -128.1(11) ?
C16 C17 C18 C21 . . . . -54.9(16) ?
C12 C17 C18 C21 . . . . 125.6(11) ?
C17 C18 C19 C32 . . . . 81.5(15) ?
C38 C18 C19 C32 . . . . -40.1(16) ?
C21 C18 C19 C32 . . . . -154.9(12) ?
C17 C18 C19 C20 . . . . -148.0(12) ?
C38 C18 C19 C20 . . . . 90.4(11) ?
C21 C18 C19 C20 . . . . -24.4(9) ?
C5 C6 C20 C28 . . . . -177.4(9) ?
C7 C6 C20 C28 . . . . 1.6(11) ?
C5 C6 C20 C21 . . . . -47.1(14) ?
C7 C6 C20 C21 . . . . 131.8(9) ?
C5 C6 C20 C19 . . . . 51.6(13) ?
C7 C6 C20 C19 . . . . -129.4(9) ?
C32 C19 C20 C6 . . . . 33.2(14) ?
C18 C19 C20 C6 . . . . -93.8(10) ?
C32 C19 C20 C28 . . . . -89.7(14) ?
C18 C19 C20 C28 . . . . 143.3(11) ?
C32 C19 C20 C21 . . . . 151.4(10) ?
C18 C19 C20 C21 . . . . 24.4(8) ?
C17 C18 C21 C22 . . . . -84.0(15) ?
C38 C18 C21 C22 . . . . 36.7(15) ?
C19 C18 C21 C22 . . . . 151.7(12) ?
C17 C18 C21 C20 . . . . 148.8(10) ?
C38 C18 C21 C20 . . . . -90.5(10) ?
C19 C18 C21 C20 . . . . 24.4(8) ?
C6 C20 C21 C22 . . . . -36.6(15) ?
C28 C20 C21 C22 . . . . 87.0(14) ?
C19 C20 C21 C22 . . . . -152.1(10) ?
C6 C20 C21 C18 . . . . 91.4(11) ?
C28 C20 C21 C18 . . . . -145.0(11) ?
C19 C20 C21 C18 . . . . -24.0(8) ?
C18 C21 C22 C23 . . . . -135.4(12) ?
C20 C21 C22 C23 . . . . -25.3(17) ?
C18 C21 C22 C27 . . . . 52.7(16) ?
C20 C21 C22 C27 . . . . 162.9(10) ?
C27 C22 C23 C24 . . . . -5.7(19) ?
C21 C22 C23 C24 . . . . -177.8(11) ?
C22 C23 C24 C25 . . . . 2.8(19) ?
C23 C24 C25 C26 . . . . -2.2(19) ?
C24 C25 C26 C27 . . . . 5.(2) ?
C25 C26 C27 O1 . . . . 172.2(12) ?
C25 C26 C27 C22 . . . . -8.0(18) ?
C23 C22 C27 O1 . . . . -172.1(11) ?
C21 C22 C27 O1 . . . . 0.1(17) ?
C23 C22 C27 C26 . . . . 8.1(17) ?
C21 C22 C27 C26 . . . . -179.7(11) ?
C6 C20 C28 C29 . . . . -0.4(10) ?
C21 C20 C28 C29 . . . . -130.8(10) ?
C19 C20 C28 C29 . . . . 127.6(11) ?
C8 C7 C29 C30 . . . . 0.2(15) ?
C6 C7 C29 C30 . . . . -179.7(9) ?
C8 C7 C29 C28 . . . . -178.1(10) ?
C6 C7 C29 C28 . . . . 1.9(12) ?
C20 C28 C29 C30 . . . . -179.0(11) ?
C20 C28 C29 C7 . . . . -0.9(12) ?
C9 C10 C30 C29 . . . . 1.5(18) ?
C7 C29 C30 C10 . . . . -1.0(16) ?
C28 C29 C30 C10 . . . . 176.9(11) ?
C18 C19 C32 C37 . . . . -28.8(18) ?
C20 C19 C32 C37 . . . . -140.6(13) ?
C18 C19 C32 C33 . . . . 156.9(12) ?
C20 C19 C32 C33 . . . . 45.1(16) ?
C37 C32 C33 C34 . . . . 3.(2) ?
C19 C32 C33 C34 . . . . 177.7(13) ?
C37 C32 C33 O2 . . . . -178.8(12) ?
C19 C32 C33 O2 . . . . -4.1(18) ?
O2 C33 C34 C35 . . . . 176.3(14) ?
C32 C33 C34 C35 . . . . -6.(2) ?
C33 C34 C35 C36 . . . . 5.(2) ?
C34 C35 C36 C37 . . . . -1.(2) ?
C33 C32 C37 C36 . . . . 1.(2) ?
C19 C32 C37 C36 . . . . -174.1(13) ?
C35 C36 C37 C32 . . . . -1.(2) ?
N1 C4 C38 C11 . . . . -2.3(15) ?
C5 C4 C38 C11 . . . . 178.3(10) ?
N1 C4 C38 C18 . . . . -179.7(8) ?
C5 C4 C38 C18 . . . . 0.8(17) ?
C2 C11 C38 C4 . . . . 1.8(15) ?
C12 C11 C38 C4 . . . . 179.4(9) ?
C2 C11 C38 C18 . . . . 179.7(8) ?
C12 C11 C38 C18 . . . . -2.7(12) ?
C17 C18 C38 C4 . . . . 179.9(10) ?
C19 C18 C38 C4 . . . . -48.5(15) ?
C21 C18 C38 C4 . . . . 49.5(14) ?
C17 C18 C38 C11 . . . . 2.1(11) ?
C19 C18 C38 C11 . . . . 133.8(10) ?
C21 C18 C38 C11 . . . . -128.2(9) ?
C41 O4 C40 O3 . . . . 2.6(17) ?
C41 O4 C40 C39 . . . . -179.2(11) ?
C40 O4 C41 C42 . . . . 179.6(10) ?
